data_7240022
loop_
_publ_author_name
'Liang, Xiaoqiang'
'Cao, Tingting'
'Wang, Li'
'Zheng, Changzheng'
'Zhao, Yamei'
'Zhang, Feng'
'Wen, Chen'
'Feng, Lei'
'Wan, Chengan'

_publ_section_title
;
 From an organic ligand to a metal--organic coordination polymer, and to a
 metal--organic coordination polymer--cocrystal composite: a continuous
 promotion of the proton conductivity of crystalline materials
;
_journal_issue 8
_journal_name_full CrystEngComm
_journal_page_first 1414
_journal_page_last 1424
_journal_paper_doi 10.1039/C9CE01716J
_journal_volume 22
_journal_year 2020
_chemical_formula_moiety 'C9 H8 N4'
_chemical_formula_sum 'C9 H8 N4'
_chemical_formula_weight 172.19
_space_group_crystal_system orthorhombic
_space_group_IT_number 19
_space_group_name_Hall 'P 2ac 2ab'
_space_group_name_H-M_alt 'P 21 21 21'
_atom_sites_solution_hydrogens geom
_audit_creation_method SHELXL-2014/7
_audit_update_record
;
2019-10-23 deposited with the CCDC.	2020-01-06 downloaded from the CCDC.
;
_cell_angle_alpha 90
_cell_angle_beta 90
_cell_angle_gamma 90
_cell_formula_units_Z 4
_cell_length_a 6.467(7)
_cell_length_b 7.524(8)
_cell_length_c 16.983(18)
_cell_measurement_reflns_used 1882
_cell_measurement_temperature 296(2)
_cell_measurement_theta_max 24.07
_cell_measurement_theta_min 2.96
_cell_volume 826.4(15)
_computing_cell_refinement 'SMART '
_computing_data_collection 'SMART (Brucker, 2008)'
_computing_data_reduction 'SANIT (Brucker, 2008) '
_computing_molecular_graphics 'SHELXTL(Brucker, 2008)'
_computing_publication_material 'SHELXTL(Brucker, 2008)'
_computing_structure_refinement 'SHELXL-2014/7 (Sheldrick, 2014)'
_computing_structure_solution 'SHELXTL(Brucker, 2008)'
_diffrn_ambient_temperature 296(2)
_diffrn_measured_fraction_theta_full 0.998
_diffrn_measured_fraction_theta_max 0.984
_diffrn_measurement_device_type 'CCD area detector'
_diffrn_measurement_method ' phi and omega scans'
_diffrn_radiation_type MoK\a
_diffrn_radiation_wavelength 0.71073
_diffrn_reflns_av_R_equivalents 0.0377
_diffrn_reflns_av_unetI/netI 0.0378
_diffrn_reflns_Laue_measured_fraction_full 0.998
_diffrn_reflns_Laue_measured_fraction_max 0.984
_diffrn_reflns_limit_h_max 8
_diffrn_reflns_limit_h_min -8
_diffrn_reflns_limit_k_max 7
_diffrn_reflns_limit_k_min -9
_diffrn_reflns_limit_l_max 15
_diffrn_reflns_limit_l_min -21
_diffrn_reflns_number 5202
_diffrn_reflns_point_group_measured_fraction_full 0.999
_diffrn_reflns_point_group_measured_fraction_max 0.980
_diffrn_reflns_theta_full 25.242
_diffrn_reflns_theta_max 26.583
_diffrn_reflns_theta_min 2.961
_exptl_absorpt_coefficient_mu 0.090
_exptl_absorpt_correction_T_max 0.98
_exptl_absorpt_correction_T_min 0.96
_exptl_absorpt_correction_type multi-scan
_exptl_absorpt_process_details SADABS;Bruker,2008
_exptl_crystal_colour brown
_exptl_crystal_density_diffrn 1.384
_exptl_crystal_description block
_exptl_crystal_F_000 360
_exptl_crystal_preparation 'proton conduction'
_exptl_crystal_size_max 0.30
_exptl_crystal_size_mid 0.28
_exptl_crystal_size_min 0.24
_refine_diff_density_max 0.151
_refine_diff_density_min -0.127
_refine_diff_density_rms 0.039
_refine_ls_abs_structure_details
;
 Flack x determined using 520 quotients [(I+)-(I-)]/[(I+)+(I-)]
 (Parsons, Flack and Wagner, Acta Cryst. B69 (2013) 249-259).
;
_refine_ls_abs_structure_Flack 1.0(10)
_refine_ls_extinction_coef 0.053(11)
_refine_ls_extinction_expression Fc^*^=kFc[1+0.001xFc^2^\l^3^/sin(2\q)]^-1/4^
_refine_ls_extinction_method 'SHELXL-2014/7 (Sheldrick 2014'
_refine_ls_goodness_of_fit_ref 0.953
_refine_ls_hydrogen_treatment constr
_refine_ls_matrix_type full
_refine_ls_number_parameters 119
_refine_ls_number_reflns 1701
_refine_ls_number_restraints 1
_refine_ls_restrained_S_all 0.955
_refine_ls_R_factor_all 0.0458
_refine_ls_R_factor_gt 0.0387
_refine_ls_shift/su_max 0.000
_refine_ls_shift/su_mean 0.000
_refine_ls_structure_factor_coef Fsqd
_refine_ls_weighting_details 'w=1/[\s^2^(Fo^2^)+(0.0678P)^2^+0.0603P] where P=(Fo^2^+2Fc^2^)/3'
_refine_ls_weighting_scheme calc
_refine_ls_wR_factor_gt 0.1008
_refine_ls_wR_factor_ref 0.1055
_reflns_Friedel_coverage 0.669
_reflns_Friedel_fraction_full 1.000
_reflns_Friedel_fraction_max 0.976
_reflns_number_gt 1482
_reflns_number_total 1701
_reflns_threshold_expression 'I > 2\s(I)'
_cod_data_source_file c9ce01716j2.cif
_cod_data_source_block 1
_cod_depositor_comments 'Adding full bibliography for 7240022--7240024.cif.'
_cod_database_code 7240022
_shelx_shelxl_version_number 2014/7
_shelx_space_group_comment
;
The symmetry employed for this shelxl refinement is uniquely defined
by the following loop, which should always be used as a source of
symmetry information in preference to the above space-group names.
They are only intended as comments.
;
_shelx_estimated_absorpt_t_min 0.81
_shelx_estimated_absorpt_t_max 0.93

loop_
_space_group_symop_operation_xyz
'x, y, z'
'x+1/2, -y+1/2, -z'
'-x, y+1/2, -z+1/2'
'-x+1/2, -y, z+1/2'

loop_
_atom_site_label
_atom_site_type_symbol
_atom_site_fract_x
_atom_site_fract_y
_atom_site_fract_z
_atom_site_U_iso_or_equiv
_atom_site_adp_type
_atom_site_occupancy
_atom_site_site_symmetry_order
_atom_site_calc_flag
_atom_site_refinement_flags_posn
_atom_site_refinement_flags_adp
_atom_site_refinement_flags_occupancy
_atom_site_disorder_assembly
_atom_site_disorder_group
C1 C 0.7098(4) 0.4907(4) 0.45089(15) 0.0506(7) Uani 1 1 d D . . . .
H1 H 0.8461 0.5278 0.4567 0.061 Uiso 1 1 calc R U . . .
C2 C 0.5531(5) 0.5832(4) 0.48528(16) 0.0523(7) Uani 1 1 d D . . . .
H2 H 0.5869 0.6816 0.5158 0.063 Uiso 1 1 calc R U . . .
C3 C 0.3113(4) 0.3983(4) 0.43465(14) 0.0459(6) Uani 1 1 d . . . . .
H3 H 0.1730 0.3677 0.4284 0.055 Uiso 1 1 calc R U . . .
C4 C 0.4578(3) 0.2926(3) 0.39858(13) 0.0362(5) Uani 1 1 d . . . . .
C5 C 0.6632(4) 0.3412(4) 0.40735(14) 0.0432(6) Uani 1 1 d . . . . .
H5 H 0.7678 0.2743 0.3843 0.052 Uiso 1 1 calc R U . . .
C6 C 0.3939(3) 0.1292(3) 0.35662(12) 0.0340(5) Uani 1 1 d . . . . .
C7 C 0.5138(4) -0.0215(4) 0.35827(14) 0.0422(6) Uani 1 1 d . . . . .
H7 H 0.6421 -0.0238 0.3830 0.051 Uiso 1 1 calc R U . . .
C8 C 0.4335(4) -0.1687(4) 0.32127(13) 0.0421(6) Uani 1 1 d . . . . .
H8 H 0.5109 -0.2729 0.3220 0.051 Uiso 1 1 calc R U . . .
C9 C 0.1485(3) -0.0165(3) 0.28504(13) 0.0371(5) Uani 1 1 d . . . . .
N1 N 0.2117(3) 0.1342(3) 0.31970(11) 0.0373(5) Uani 1 1 d . . . . .
N2 N 0.2536(3) -0.1710(3) 0.28494(11) 0.0414(5) Uani 1 1 d . . . . .
N3 N -0.0319(3) -0.0145(3) 0.24669(15) 0.0549(6) Uani 1 1 d . . . . .
H3A H -0.1038 0.0816 0.2448 0.066 Uiso 1 1 calc R U . . .
H3B H -0.0762 -0.1092 0.2239 0.066 Uiso 1 1 calc R U . . .
N4 N 0.3546(4) 0.5410(3) 0.47776(14) 0.0558(6) Uani 1 1 d . . . . .

loop_
_atom_site_aniso_label
_atom_site_aniso_U_11
_atom_site_aniso_U_22
_atom_site_aniso_U_33
_atom_site_aniso_U_23
_atom_site_aniso_U_13
_atom_site_aniso_U_12
C1 0.0467(14) 0.0472(16) 0.0580(15) -0.0044(13) -0.0133(12) -0.0054(13)
C2 0.0672(18) 0.0378(15) 0.0519(15) -0.0076(12) -0.0080(14) -0.0042(13)
C3 0.0446(14) 0.0418(15) 0.0514(13) -0.0055(11) 0.0030(11) 0.0015(11)
C4 0.0388(13) 0.0359(13) 0.0339(11) 0.0011(9) -0.0012(10) -0.0011(10)
C5 0.0409(13) 0.0432(14) 0.0457(12) -0.0044(12) -0.0035(10) 0.0006(11)
C6 0.0346(12) 0.0354(13) 0.0319(10) 0.0007(9) 0.0018(9) -0.0001(9)
C7 0.0388(13) 0.0453(15) 0.0424(12) -0.0041(11) -0.0066(10) 0.0067(11)
C8 0.0458(14) 0.0375(14) 0.0432(12) -0.0021(11) -0.0040(11) 0.0104(11)
C9 0.0366(12) 0.0310(12) 0.0437(12) 0.0018(10) -0.0016(10) -0.0004(10)
N1 0.0351(11) 0.0321(11) 0.0449(10) 0.0000(8) -0.0025(8) 0.0014(9)
N2 0.0464(12) 0.0319(11) 0.0461(10) -0.0019(9) -0.0057(9) 0.0029(9)
N3 0.0481(14) 0.0346(12) 0.0821(16) -0.0092(12) -0.0211(12) 0.0041(10)
N4 0.0649(15) 0.0445(14) 0.0580(13) -0.0127(11) 0.0064(11) 0.0021(12)

loop_
_atom_type_symbol
_atom_type_description
_atom_type_scat_dispersion_real
_atom_type_scat_dispersion_imag
_atom_type_scat_source
C C 0.0033 0.0016 'International Tables Vol C Tables 4.2.6.8 and 6.1.1.4'
H H 0.0000 0.0000 'International Tables Vol C Tables 4.2.6.8 and 6.1.1.4'
N N 0.0061 0.0033 'International Tables Vol C Tables 4.2.6.8 and 6.1.1.4'

loop_
_geom_angle_atom_site_label_1
_geom_angle_atom_site_label_2
_geom_angle_atom_site_label_3
_geom_angle
_geom_angle_site_symmetry_1
_geom_angle_site_symmetry_3
_geom_angle_publ_flag
C2 C1 C5 119.0(3) . . ?
C2 C1 H1 120.5 . . ?
C5 C1 H1 120.5 . . ?
N4 C2 C1 123.8(3) . . ?
N4 C2 H2 118.1 . . ?
C1 C2 H2 118.1 . . ?
N4 C3 C4 124.4(3) . . ?
N4 C3 H3 117.8 . . ?
C4 C3 H3 117.8 . . ?
C3 C4 C5 117.2(2) . . ?
C3 C4 C6 120.1(2) . . ?
C5 C4 C6 122.6(2) . . ?
C1 C5 C4 118.8(2) . . ?
C1 C5 H5 120.6 . . ?
C4 C5 H5 120.6 . . ?
N1 C6 C7 122.1(2) . . ?
N1 C6 C4 116.7(2) . . ?
C7 C6 C4 121.2(2) . . ?
C6 C7 C8 116.2(2) . . ?
C6 C7 H7 121.9 . . ?
C8 C7 H7 121.9 . . ?
N2 C8 C7 123.9(2) . . ?
N2 C8 H8 118.0 . . ?
C7 C8 H8 118.0 . . ?
N3 C9 N1 118.0(2) . . ?
N3 C9 N2 116.8(2) . . ?
N1 C9 N2 125.2(2) . . ?
C6 N1 C9 116.8(2) . . ?
C8 N2 C9 115.7(2) . . ?
C9 N3 H3A 120.0 . . ?
C9 N3 H3B 120.0 . . ?
H3A N3 H3B 120.0 . . ?
C3 N4 C2 116.7(2) . . ?

loop_
_geom_bond_atom_site_label_1
_geom_bond_atom_site_label_2
_geom_bond_distance
_geom_bond_site_symmetry_2
_geom_bond_publ_flag
C1 C2 1.361(4) . ?
C1 C5 1.379(4) . ?
C1 H1 0.9300 . ?
C2 N4 1.329(4) . ?
C2 H2 0.9300 . ?
C3 N4 1.329(4) . ?
C3 C4 1.380(3) . ?
C3 H3 0.9300 . ?
C4 C5 1.386(4) . ?
C4 C6 1.480(3) . ?
C5 H5 0.9300 . ?
C6 N1 1.336(3) . ?
C6 C7 1.374(3) . ?
C7 C8 1.375(4) . ?
C7 H7 0.9300 . ?
C8 N2 1.317(3) . ?
C8 H8 0.9300 . ?
C9 N3 1.337(3) . ?
C9 N1 1.341(3) . ?
C9 N2 1.346(3) . ?
N3 H3A 0.8600 . ?
N3 H3B 0.8600 . ?

loop_
_geom_hbond_atom_site_label_D
_geom_hbond_atom_site_label_H
_geom_hbond_atom_site_label_A
_geom_hbond_distance_DH
_geom_hbond_distance_HA
_geom_hbond_distance_DA
_geom_hbond_angle_DHA
_geom_hbond_site_symmetry_A
N3 H3B N1 0.86 2.25 3.100(4) 172.2 3_545
N3 H3A N2 0.86 2.16 3.004(4) 167.5 3
N3 H3A N2 0.86 2.16 3.004(4) 167.5 3
N3 H3B N1 0.86 2.25 3.100(4) 172.2 3_545
N3 H3A N2 0.86 2.16 3.004(4) 167.5 3
N3 H3A N2 0.86 2.16 3.004(4) 167.5 3
N3 H3B N1 0.86 2.25 3.100(4) 172.2 3_545

loop_
_geom_torsion_atom_site_label_1
_geom_torsion_atom_site_label_2
_geom_torsion_atom_site_label_3
_geom_torsion_atom_site_label_4
_geom_torsion
_geom_torsion_site_symmetry_1
_geom_torsion_site_symmetry_2
_geom_torsion_site_symmetry_3
_geom_torsion_site_symmetry_4
_geom_torsion_publ_flag
C5 C1 C2 N4 -1.9(4) . . . . ?
N4 C3 C4 C5 -1.0(4) . . . . ?
N4 C3 C4 C6 175.6(2) . . . . ?
C2 C1 C5 C4 1.5(4) . . . . ?
C3 C4 C5 C1 -0.1(4) . . . . ?
C6 C4 C5 C1 -176.6(2) . . . . ?
C3 C4 C6 N1 34.3(3) . . . . ?
C5 C4 C6 N1 -149.3(2) . . . . ?
C3 C4 C6 C7 -143.4(2) . . . . ?
C5 C4 C6 C7 33.0(3) . . . . ?
N1 C6 C7 C8 -1.5(3) . . . . ?
C4 C6 C7 C8 176.2(2) . . . . ?
C6 C7 C8 N2 0.6(4) . . . . ?
C7 C6 N1 C9 1.1(3) . . . . ?
C4 C6 N1 C9 -176.7(2) . . . . ?
N3 C9 N1 C6 -179.0(2) . . . . ?
N2 C9 N1 C6 0.3(3) . . . . ?
C7 C8 N2 C9 0.5(3) . . . . ?
N3 C9 N2 C8 178.3(2) . . . . ?
N1 C9 N2 C8 -1.0(3) . . . . ?
C4 C3 N4 C2 0.7(4) . . . . ?
C1 C2 N4 C3 0.9(4) . . . . ?
